data_7026500
loop_
_publ_author_name
'Yang, Song-Lin'
'Cheng, Wen-Dan'
'Zhang, Hao'
'Lin, Chen-Sheng'
'Zhang, Wei-Long'
'He, Zhang-Zhen'

_publ_section_title
;
 KZn(4)SbO(7) and KZn(4)Sb(3)O(12): syntheses, structures and photophysics
 of Sb(5+) control materials.
;
_journal_issue 40
_journal_name_full 'Dalton transactions (Cambridge, England : 2003)'
_journal_page_first 9547
_journal_page_last 9553
_journal_paper_doi 10.1039/c0dt00479k
_journal_volume 39
_journal_year 2010
_chemical_formula_moiety 'O12 Sb3 Zn4, K'
_chemical_formula_sum 'K O12 Sb3 Zn4'
_chemical_formula_weight 857.83
_chemical_melting_point ?
_chemical_name_common none
_chemical_name_systematic
;
?
;
_space_group_IT_number 146
_symmetry_cell_setting rhombohedral
_symmetry_space_group_name_Hall 'R 3'
_symmetry_space_group_name_H-M 'R 3 :H'
_atom_sites_solution_hydrogens none
_atom_sites_solution_primary direct
_atom_sites_solution_secondary difmap
_audit_creation_method SHELXL-97
_audit_update_record
;
2009-06-09 # Formatted by publCIF
;
_cell_angle_alpha 90.00
_cell_angle_beta 90.00
_cell_angle_gamma 120.00
_cell_formula_units_Z 3
_cell_length_a 10.867(9)
_cell_length_b 10.867(9)
_cell_length_c 7.301(8)
_cell_measurement_reflns_used 750
_cell_measurement_temperature 293(2)
_cell_measurement_theta_max 27.48
_cell_measurement_theta_min 3.53
_cell_volume 746.7(12)
_computing_cell_refinement 'Bruker XSCANS'
_computing_data_collection 'Bruker XSCANS'
_computing_data_reduction 'Bruker SHELXTL'
_computing_molecular_graphics 'Bruker SHELXTL'
_computing_publication_material 'Bruker SHELXTL'
_computing_structure_refinement 'SHELXL-97 (Sheldrick, 1997)'
_computing_structure_solution 'SHELXS-97 (Sheldrick, 1990)'
_diffrn_ambient_temperature 293(2)
_diffrn_detector_area_resol_mean none
_diffrn_measured_fraction_theta_full 0.992
_diffrn_measured_fraction_theta_max 0.992
_diffrn_measurement_device_type 'Bruker P4'
_diffrn_measurement_method '\w scans'
_diffrn_radiation_monochromator graphite
_diffrn_radiation_source 'fine-focus sealed tube'
_diffrn_radiation_type MoK\a
_diffrn_radiation_wavelength 0.71073
_diffrn_reflns_av_R_equivalents 0.0365
_diffrn_reflns_av_sigmaI/netI 0.0491
_diffrn_reflns_limit_h_max 14
_diffrn_reflns_limit_h_min -10
_diffrn_reflns_limit_k_max 14
_diffrn_reflns_limit_k_min -14
_diffrn_reflns_limit_l_max 9
_diffrn_reflns_limit_l_min -9
_diffrn_reflns_number 1723
_diffrn_reflns_theta_full 27.48
_diffrn_reflns_theta_max 27.48
_diffrn_reflns_theta_min 3.53
_diffrn_standards_decay_% none
_diffrn_standards_interval_count none
_diffrn_standards_interval_time none
_diffrn_standards_number none
_exptl_absorpt_coefficient_mu 17.975
_exptl_absorpt_correction_T_max 0.407
_exptl_absorpt_correction_T_min 0.354
_exptl_absorpt_correction_type none
_exptl_crystal_colour colourless
_exptl_crystal_density_diffrn 5.723
_exptl_crystal_density_meas ?
_exptl_crystal_density_method 'not measured'
_exptl_crystal_description block
_exptl_crystal_F_000 1164
_exptl_crystal_size_max 0.10
_exptl_crystal_size_mid 0.05
_exptl_crystal_size_min 0.05
_refine_diff_density_max 0.774
_refine_diff_density_min -0.980
_refine_diff_density_rms 0.209
_refine_ls_abs_structure_details 'Flack H D (1983), Acta Cryst. A39, 876-881'
_refine_ls_abs_structure_Flack 0.02(3)
_refine_ls_extinction_coef 0.0140(3)
_refine_ls_extinction_expression Fc^*^=kFc[1+0.001xFc^2^\l^3^/sin(2\q)]^-1/4^
_refine_ls_extinction_method SHELXL
_refine_ls_goodness_of_fit_ref 0.918
_refine_ls_hydrogen_treatment none
_refine_ls_matrix_type full
_refine_ls_number_parameters 62
_refine_ls_number_reflns 750
_refine_ls_number_restraints 25
_refine_ls_restrained_S_all 0.909
_refine_ls_R_factor_all 0.0199
_refine_ls_R_factor_gt 0.0192
_refine_ls_shift/su_max 0.028
_refine_ls_shift/su_mean 0.005
_refine_ls_structure_factor_coef Fsqd
_refine_ls_weighting_details 'calc w=1/[\s^2^(Fo^2^)+(0.0134P)^2^+0.0000P] where P=(Fo^2^+2Fc^2^)/3'
_refine_ls_weighting_scheme calc
_refine_ls_wR_factor_gt 0.0412
_refine_ls_wR_factor_ref 0.0414
_reflns_number_gt 722
_reflns_number_total 750
_reflns_threshold_expression >2sigma(I)
_cod_data_source_file c0dt00479k.txt
_cod_data_source_block Comp2
_cod_depositor_comments
;
The following automatic conversions were performed:

'_chemical_melting_point' value 'none' was changed to '?' - the value
is undefined or not given.

'_symmetry_cell_setting' value
'Rhombohedral' changed to 'rhombohedral' according to
/home/saulius/struct/CIF-dictionaries/cif_core.dic dictionary named
'cif_core.dic' version 2.4.2 from 2011-04-26.

'_geom_bond_publ_flag'
value 'Yes' changed to 'yes' according to
/home/saulius/struct/CIF-dictionaries/cif_core.dic dictionary named
'cif_core.dic' version 2.4.2 from 2011-04-26 (48
times).

'_geom_angle_publ_flag' value 'Yes' changed to 'yes'
according to /home/saulius/struct/CIF-dictionaries/cif_core.dic
dictionary named 'cif_core.dic' version 2.4.2 from 2011-04-26 (218
times).

Automatic conversion script
Id: cif_fix_values 1891 2012-01-12 08:04:46Z andrius 

The following automatic conversions were performed:

'_exptl_crystal_density_meas' value 'none' was changed to '?' - the
value is perceived as not measured.

Automatic conversion script
Id: cif_fix_values 3008 2015-01-20 13:52:24Z robertas 
;
_cod_original_cell_volume 746.7(11)
_cod_original_sg_symbol_Hall R3
_cod_original_sg_symbol_H-M R3
_cod_database_code 7026500

loop_
_symmetry_equiv_pos_as_xyz
'x, y, z'
'-y, x-y, z'
'-x+y, -x, z'
'x+2/3, y+1/3, z+1/3'
'-y+2/3, x-y+1/3, z+1/3'
'-x+y+2/3, -x+1/3, z+1/3'
'x+1/3, y+2/3, z+2/3'
'-y+1/3, x-y+2/3, z+2/3'
'-x+y+1/3, -x+2/3, z+2/3'

loop_
_atom_site_label
_atom_site_type_symbol
_atom_site_fract_x
_atom_site_fract_y
_atom_site_fract_z
_atom_site_U_iso_or_equiv
_atom_site_adp_type
_atom_site_occupancy
_atom_site_symmetry_multiplicity
_atom_site_calc_flag
_atom_site_refinement_flags
Sb1 Sb 0.68189(5) 0.77711(4) 0.971320(8) 0.00357(15) Uani 1 1 d .
Zn2 Zn 0.78369(8) 1.08591(8) 0.72262(12) 0.0054(2) Uani 1 1 d .
Zn3 Zn 1.0000 1.0000 0.9883(2) 0.0068(3) Uani 1 3 d S
K1 K 1.0000 1.0000 0.5070(5) 0.0170(7) Uani 1 3 d S
O1 O 0.9255(5) 1.2768(5) 0.8093(8) 0.0064(11) Uani 1 1 d U
O2 O 0.8436(5) 0.8195(5) 1.1415(8) 0.0062(12) Uani 1 1 d U
O3 O 0.6053(6) 0.8707(6) 1.1231(7) 0.0079(11) Uani 1 1 d U
O4 O 0.8168(5) 0.9432(6) 0.8391(7) 0.0062(11) Uani 1 1 d U

loop_
_atom_site_aniso_label
_atom_site_aniso_U_11
_atom_site_aniso_U_22
_atom_site_aniso_U_33
_atom_site_aniso_U_23
_atom_site_aniso_U_13
_atom_site_aniso_U_12
Sb1 0.0053(2) 0.0045(2) 0.0008(2) -0.00014(17) -0.00033(17) 0.00240(19)
Zn2 0.0060(4) 0.0060(4) 0.0031(5) 0.0004(3) 0.0001(3) 0.0022(3)
Zn3 0.0066(4) 0.0066(4) 0.0072(7) 0.000 0.000 0.0033(2)
K1 0.0115(9) 0.0115(9) 0.0279(19) 0.000 0.000 0.0058(4)
O1 0.0064(14) 0.0065(13) 0.0056(13) 0.0008(9) -0.0005(9) 0.0027(9)
O2 0.0067(14) 0.0061(14) 0.0046(14) 0.0015(9) -0.0006(9) 0.0023(10)
O3 0.0089(13) 0.0076(14) 0.0081(14) 0.0000(9) 0.0001(9) 0.0047(10)
O4 0.0060(14) 0.0065(14) 0.0057(14) 0.0010(9) 0.0000(9) 0.0028(10)

loop_
_atom_type_symbol
_atom_type_description
_atom_type_scat_dispersion_real
_atom_type_scat_dispersion_imag
_atom_type_scat_source
O O 0.0106 0.0060 'International Tables Vol C Tables 4.2.6.8 and 6.1.1.4'
K K 0.2009 0.2494 'International Tables Vol C Tables 4.2.6.8 and 6.1.1.4'
Zn Zn 0.2839 1.4301 'International Tables Vol C Tables 4.2.6.8 and 6.1.1.4'
Sb Sb -0.5866 1.5461 'International Tables Vol C Tables 4.2.6.8 and 6.1.1.4'

loop_
_geom_angle_atom_site_label_1
_geom_angle_atom_site_label_2
_geom_angle_atom_site_label_3
_geom_angle
_geom_angle_site_symmetry_1
_geom_angle_site_symmetry_3
_geom_angle_publ_flag
O4 Sb1 O3 96.9(2) . . yes
O4 Sb1 O2 103.5(2) . 8_654 yes
O3 Sb1 O2 93.2(2) . 8_654 yes
O4 Sb1 O2 85.8(2) . . yes
O3 Sb1 O2 94.7(2) . . yes
O2 Sb1 O2 167.06(14) 8_654 . yes
O4 Sb1 O1 163.5(2) . 4_445 yes
O3 Sb1 O1 88.6(2) . 4_445 yes
O2 Sb1 O1 91.7(2) 8_654 4_445 yes
O2 Sb1 O1 78.2(2) . 4_445 yes
O4 Sb1 O1 91.5(2) . 2_765 yes
O3 Sb1 O1 169.2(2) . 2_765 yes
O2 Sb1 O1 78.1(2) 8_654 2_765 yes
O2 Sb1 O1 92.8(2) . 2_765 yes
O1 Sb1 O1 85.22(6) 4_445 2_765 yes
O4 Sb1 Zn3 41.52(16) . . yes
O3 Sb1 Zn3 99.85(16) . . yes
O2 Sb1 Zn3 143.57(17) 8_654 . yes
O2 Sb1 Zn3 44.32(14) . . yes
O1 Sb1 Zn3 122.21(15) 4_445 . yes
O1 Sb1 Zn3 90.97(13) 2_765 . yes
O4 Sb1 Sb1 123.66(16) . 6_565 yes
O3 Sb1 Sb1 94.02(16) . 6_565 yes
O2 Sb1 Sb1 130.89(17) 8_654 6_565 yes
O2 Sb1 Sb1 38.22(14) . 6_565 yes
O1 Sb1 Sb1 40.08(15) 4_445 6_565 yes
O1 Sb1 Sb1 87.02(17) 2_765 6_565 yes
Zn3 Sb1 Sb1 82.18(3) . 6_565 yes
O4 Sb1 Sb1 97.84(18) . 8_654 yes
O3 Sb1 Sb1 131.99(16) . 8_654 yes
O2 Sb1 Sb1 38.88(13) 8_654 8_654 yes
O2 Sb1 Sb1 131.79(16) . 8_654 yes
O1 Sb1 Sb1 89.86(17) 4_445 8_654 yes
O1 Sb1 Sb1 39.28(14) 2_765 8_654 yes
Zn3 Sb1 Sb1 120.84(3) . 8_654 yes
Sb1 Sb1 Sb1 114.39(6) 6_565 8_654 yes
O4 Sb1 K1 133.50(16) . 7_445 yes
O3 Sb1 K1 45.64(17) . 7_445 yes
O2 Sb1 K1 61.95(17) 8_654 7_445 yes
O2 Sb1 K1 117.93(18) . 7_445 yes
O1 Sb1 K1 59.85(15) 4_445 7_445 yes
O1 Sb1 K1 123.63(13) 2_765 7_445 yes
Zn3 Sb1 K1 144.35(4) . 7_445 yes
Sb1 Sb1 K1 90.62(6) 6_565 7_445 yes
Sb1 Sb1 K1 93.97(6) 8_654 7_445 yes
O3 Zn2 O3 110.5(2) 9_564 5_664 yes
O3 Zn2 O4 111.6(2) 9_564 . yes
O3 Zn2 O4 107.7(2) 5_664 . yes
O3 Zn2 O1 105.8(2) 9_564 . yes
O3 Zn2 O1 111.5(2) 5_664 . yes
O4 Zn2 O1 109.8(2) . . yes
O3 Zn2 Zn2 88.11(17) 9_564 9_564 yes
O3 Zn2 Zn2 36.74(16) 5_664 9_564 yes
O4 Zn2 Zn2 90.76(17) . 9_564 yes
O1 Zn2 Zn2 147.80(17) . 9_564 yes
O3 Zn2 Zn2 36.99(16) 9_564 5_665 yes
O3 Zn2 Zn2 145.63(16) 5_664 5_665 yes
O4 Zn2 Zn2 84.40(15) . 5_665 yes
O1 Zn2 Zn2 93.22(17) . 5_665 yes
Zn2 Zn2 Zn2 113.83(7) 9_564 5_665 yes
O3 Zn2 K1 154.62(17) 9_564 . yes
O3 Zn2 K1 53.95(17) 5_664 . yes
O4 Zn2 K1 63.06(16) . . yes
O1 Zn2 K1 99.04(16) . . yes
Zn2 Zn2 K1 67.77(6) 9_564 . yes
Zn2 Zn2 K1 147.42(5) 5_665 . yes
O3 Zn2 K1 47.14(17) 9_564 4_455 yes
O3 Zn2 K1 112.11(16) 5_664 4_455 yes
O4 Zn2 K1 139.62(18) . 4_455 yes
O1 Zn2 K1 61.32(15) . 4_455 yes
Zn2 Zn2 K1 117.45(5) 9_564 4_455 yes
Zn2 Zn2 K1 58.66(5) 5_665 4_455 yes
K1 Zn2 K1 152.12(6) . 4_455 yes
O4 Zn3 O4 95.0(2) . 3_675 yes
O4 Zn3 O4 95.0(2) . 2_765 yes
O4 Zn3 O4 95.0(2) 3_675 2_765 yes
O4 Zn3 O2 170.99(18) . 2_765 yes
O4 Zn3 O2 91.72(19) 3_675 2_765 yes
O4 Zn3 O2 78.41(18) 2_765 2_765 yes
O4 Zn3 O2 78.41(18) . . yes
O4 Zn3 O2 170.99(18) 3_675 . yes
O4 Zn3 O2 91.72(19) 2_765 . yes
O2 Zn3 O2 95.5(2) 2_765 . yes
O4 Zn3 O2 91.72(18) . 3_675 yes
O4 Zn3 O2 78.41(18) 3_675 3_675 yes
O4 Zn3 O2 170.99(19) 2_765 3_675 yes
O2 Zn3 O2 95.5(2) 2_765 3_675 yes
O2 Zn3 O2 95.5(2) . 3_675 yes
O4 Zn3 Sb1 37.89(15) . . yes
O4 Zn3 Sb1 132.78(16) 3_675 . yes
O4 Zn3 Sb1 92.67(16) 2_765 . yes
O2 Zn3 Sb1 135.40(16) 2_765 . yes
O2 Zn3 Sb1 40.58(14) . . yes
O2 Zn3 Sb1 96.31(15) 3_675 . yes
O4 Zn3 Sb1 92.67(16) . 3_675 yes
O4 Zn3 Sb1 37.89(15) 3_675 3_675 yes
O4 Zn3 Sb1 132.78(16) 2_765 3_675 yes
O2 Zn3 Sb1 96.31(15) 2_765 3_675 yes
O2 Zn3 Sb1 135.40(16) . 3_675 yes
O2 Zn3 Sb1 40.58(14) 3_675 3_675 yes
Sb1 Zn3 Sb1 119.840(4) . 3_675 yes
O4 Zn3 Sb1 132.78(16) . 2_765 yes
O4 Zn3 Sb1 92.67(16) 3_675 2_765 yes
O4 Zn3 Sb1 37.89(15) 2_765 2_765 yes
O2 Zn3 Sb1 40.58(14) 2_765 2_765 yes
O2 Zn3 Sb1 96.31(15) . 2_765 yes
O2 Zn3 Sb1 135.40(16) 3_675 2_765 yes
Sb1 Zn3 Sb1 119.840(4) . 2_765 yes
Sb1 Zn3 Sb1 119.840(4) 3_675 2_765 yes
O4 Zn3 K1 58.34(14) . . yes
O4 Zn3 K1 58.34(14) 3_675 . yes
O4 Zn3 K1 58.34(14) 2_765 . yes
O2 Zn3 K1 121.24(15) 2_765 . yes
O2 Zn3 K1 121.24(15) . . yes
O2 Zn3 K1 121.24(15) 3_675 . yes
Sb1 Zn3 K1 87.70(3) . . yes
Sb1 Zn3 K1 87.70(3) 3_675 . yes
Sb1 Zn3 K1 87.70(3) 2_765 . yes
O4 Zn3 K1 121.66(14) . 1_556 yes
O4 Zn3 K1 121.66(14) 3_675 1_556 yes
O4 Zn3 K1 121.66(14) 2_765 1_556 yes
O2 Zn3 K1 58.76(15) 2_765 1_556 yes
O2 Zn3 K1 58.76(15) . 1_556 yes
O2 Zn3 K1 58.76(15) 3_675 1_556 yes
Sb1 Zn3 K1 92.30(3) . 1_556 yes
Sb1 Zn3 K1 92.30(3) 3_675 1_556 yes
Sb1 Zn3 K1 92.30(3) 2_765 1_556 yes
K1 Zn3 K1 180.000(2) . 1_556 yes
O3 K1 O3 118.15(6) 6_564 4_554 yes
O3 K1 O3 118.15(6) 6_564 5_664 yes
O3 K1 O3 118.15(6) 4_554 5_664 yes
O3 K1 O4 128.56(19) 6_564 3_675 yes
O3 K1 O4 67.29(15) 4_554 3_675 yes
O3 K1 O4 95.49(16) 5_664 3_675 yes
O3 K1 O4 67.29(14) 6_564 2_765 yes
O3 K1 O4 95.49(16) 4_554 2_765 yes
O3 K1 O4 128.56(19) 5_664 2_765 yes
O4 K1 O4 61.28(17) 3_675 2_765 yes
O3 K1 O4 95.49(16) 6_564 . yes
O3 K1 O4 128.56(19) 4_554 . yes
O3 K1 O4 67.29(15) 5_664 . yes
O4 K1 O4 61.28(18) 3_675 . yes
O4 K1 O4 61.28(17) 2_765 . yes
O3 K1 O1 167.3(2) 6_564 8_764 yes
O3 K1 O1 63.92(14) 4_554 8_764 yes
O3 K1 O1 55.57(14) 5_664 8_764 yes
O4 K1 O1 64.13(14) 3_675 8_764 yes
O4 K1 O1 125.40(17) 2_765 8_764 yes
O4 K1 O1 91.72(15) . 8_764 yes
O3 K1 O1 55.57(14) 6_564 9_564 yes
O3 K1 O1 167.3(2) 4_554 9_564 yes
O3 K1 O1 63.92(14) 5_664 9_564 yes
O4 K1 O1 125.40(17) 3_675 9_564 yes
O4 K1 O1 91.72(15) 2_765 9_564 yes
O4 K1 O1 64.13(14) . 9_564 yes
O1 K1 O1 119.50(3) 8_764 9_564 yes
O3 K1 O1 63.92(14) 6_564 7_544 yes
O3 K1 O1 55.58(14) 4_554 7_544 yes
O3 K1 O1 167.3(2) 5_664 7_544 yes
O4 K1 O1 91.72(15) 3_675 7_544 yes
O4 K1 O1 64.13(14) 2_765 7_544 yes
O4 K1 O1 125.40(17) . 7_544 yes
O1 K1 O1 119.50(3) 8_764 7_544 yes
O1 K1 O1 119.50(3) 9_564 7_544 yes
O3 K1 O2 56.61(14) 6_564 1_554 yes
O3 K1 O2 114.41(18) 4_554 1_554 yes
O3 K1 O2 78.37(15) 5_664 1_554 yes
O4 K1 O2 173.74(13) 3_675 1_554 yes
O4 K1 O2 123.61(14) 2_765 1_554 yes
O4 K1 O2 116.57(13) . 1_554 yes
O1 K1 O2 110.76(17) 8_764 1_554 yes
O1 K1 O2 52.99(11) 9_564 1_554 yes
O1 K1 O2 94.10(15) 7_544 1_554 yes
O3 K1 O2 78.37(15) 6_564 2_764 yes
O3 K1 O2 56.61(14) 4_554 2_764 yes
O3 K1 O2 114.41(18) 5_664 2_764 yes
O4 K1 O2 123.61(14) 3_675 2_764 yes
O4 K1 O2 116.57(13) 2_765 2_764 yes
O4 K1 O2 173.74(13) . 2_764 yes
O1 K1 O2 94.10(15) 8_764 2_764 yes
O1 K1 O2 110.76(17) 9_564 2_764 yes
O1 K1 O2 52.99(11) 7_544 2_764 yes
O2 K1 O2 59.02(16) 1_554 2_764 yes
O3 K1 O2 114.41(18) 6_564 3_674 yes
O3 K1 O2 78.37(15) 4_554 3_674 yes
O3 K1 O2 56.61(14) 5_664 3_674 yes
O4 K1 O2 116.57(13) 3_675 3_674 yes
O4 K1 O2 173.74(13) 2_765 3_674 yes
O4 K1 O2 123.61(14) . 3_674 yes
O1 K1 O2 52.99(11) 8_764 3_674 yes
O1 K1 O2 94.10(15) 9_564 3_674 yes
O1 K1 O2 110.76(17) 7_544 3_674 yes
O2 K1 O2 59.02(16) 1_554 3_674 yes
O2 K1 O2 59.02(16) 2_764 3_674 yes
Zn2 O1 Sb1 121.5(3) . 7_554 yes
Zn2 O1 Sb1 124.2(2) . 3_675 yes
Sb1 O1 Sb1 100.6(2) 7_554 3_675 yes
Zn2 O1 K1 85.67(17) . 4_455 yes
Sb1 O1 K1 86.94(17) 7_554 4_455 yes
Sb1 O1 K1 134.9(2) 3_675 4_455 yes
Sb1 O2 Sb1 102.90(19) 6_565 . yes
Sb1 O2 Zn3 159.5(3) 6_565 . yes
Sb1 O2 Zn3 95.1(2) . . yes
Sb1 O2 K1 85.5(2) 6_565 1_556 yes
Sb1 O2 K1 141.4(2) . 1_556 yes
Zn3 O2 K1 86.58(16) . 1_556 yes
Zn2 O3 Zn2 106.3(3) 5_665 9_565 yes
Zn2 O3 Sb1 127.4(3) 5_665 . yes
Zn2 O3 Sb1 119.8(3) 9_565 . yes
Zn2 O3 K1 100.7(2) 5_665 7_445 yes
Zn2 O3 K1 89.9(2) 9_565 7_445 yes
Sb1 O3 K1 103.2(2) . 7_445 yes
Sb1 O4 Zn2 127.4(3) . . yes
Sb1 O4 Zn3 100.6(2) . . yes
Zn2 O4 Zn3 121.5(3) . . yes
Sb1 O4 K1 135.7(3) . . yes
Zn2 O4 K1 81.46(18) . . yes
Zn3 O4 K1 85.61(17) . . yes

loop_
_geom_bond_atom_site_label_1
_geom_bond_atom_site_label_2
_geom_bond_distance
_geom_bond_site_symmetry_2
_geom_bond_publ_flag
Sb1 O4 1.922(5) . yes
Sb1 O3 1.949(6) . yes
Sb1 O2 1.980(5) 8_654 yes
Sb1 O2 2.009(5) . yes
Sb1 O1 2.010(5) 4_445 yes
Sb1 O1 2.043(5) 2_765 yes
Sb1 Zn3 3.076(2) . yes
Sb1 Sb1 3.119(2) 6_565 yes
Sb1 Sb1 3.119(2) 8_654 yes
Sb1 K1 3.664(3) 7_445 yes
Zn2 O3 1.953(5) 9_564 yes
Zn2 O3 1.965(6) 5_664 yes
Zn2 O4 1.953(6) . yes
Zn2 O1 1.970(5) . yes
Zn2 Zn2 3.135(2) 9_564 yes
Zn2 Zn2 3.135(2) 5_665 yes
Zn2 K1 3.327(3) . yes
Zn2 K1 3.606(3) 4_455 yes
Zn3 O4 2.074(5) . yes
Zn3 O4 2.074(5) 3_675 yes
Zn3 O4 2.074(5) 2_765 yes
Zn3 O2 2.158(5) 2_765 yes
Zn3 O2 2.158(5) . yes
Zn3 O2 2.158(5) 3_675 yes
Zn3 Sb1 3.076(2) 3_675 yes
Zn3 Sb1 3.076(2) 2_765 yes
Zn3 K1 3.514(5) . yes
Zn3 K1 3.787(5) 1_556 yes
K1 O3 2.690(6) 6_564 yes
K1 O3 2.690(6) 4_554 yes
K1 O3 2.690(6) 5_664 yes
K1 O4 2.999(6) 3_675 yes
K1 O4 2.999(6) 2_765 yes
K1 O4 2.999(6) . yes
K1 O1 3.173(6) 8_764 yes
K1 O1 3.173(6) 9_564 yes
K1 O1 3.173(6) 7_544 yes
K1 O2 3.243(6) 1_554 yes
K1 O2 3.243(6) 2_764 yes
K1 O2 3.243(6) 3_674 yes
O1 Sb1 2.010(5) 7_554 yes
O1 Sb1 2.043(5) 3_675 yes
O1 K1 3.173(6) 4_455 yes
O2 Sb1 1.980(5) 6_565 yes
O2 K1 3.243(6) 1_556 yes
O3 Zn2 1.954(5) 5_665 yes
O3 Zn2 1.965(6) 9_565 yes
O3 K1 2.690(6) 7_445 yes
